data_7706730
loop_
_publ_author_name
'Chatterjee, Madhumita'
'Mondal, Sudipta'
'Hazari, Arijit Singha'
'Z\'ali\<s, Stanislav'
'Kaim, Wolfgang'
'Lahiri, Goutam Kumar'

_publ_section_title
;
 Variable electronic structure and spin distribution in
 bis(2,2'-bipyridine)-metal complexes (M = Ru or Os) of 4,5-dioxido- and
 4,5-diimido-pyrene.
;
_journal_issue 12
_journal_name_full 'Dalton transactions (Cambridge, England : 2003)'
_journal_page_first 4191
_journal_page_last 4201
_journal_paper_doi 10.1039/d1dt00282a
_journal_volume 50
_journal_year 2021
_chemical_formula_moiety 'C36 H26 N6 Os, 2(Cl O4)'
_chemical_formula_sum 'C36 H26 Cl2 N6 O8 Os'
_chemical_formula_weight 931.73
_space_group_crystal_system monoclinic
_space_group_IT_number 14
_space_group_name_Hall '-P 2yn'
_space_group_name_H-M_alt 'P 1 21/n 1'
_atom_sites_solution_hydrogens geom
_atom_sites_solution_primary dual
_audit_creation_date 2019-02-18
_audit_creation_method
;
Olex2 1.2
(compiled 2018.05.29 svn.r3508 for OlexSys, GUI svn.r5506)
;
_audit_update_record
;
2020-06-07 deposited with the CCDC.	2021-03-01 downloaded from the CCDC.
;
_cell_angle_alpha 90
_cell_angle_beta 95.821(2)
_cell_angle_gamma 90
_cell_formula_units_Z 4
_cell_length_a 9.7560(2)
_cell_length_b 16.2063(4)
_cell_length_c 20.8243(4)
_cell_measurement_reflns_used 13325
_cell_measurement_temperature 150(2)
_cell_measurement_theta_max 30.9980
_cell_measurement_theta_min 1.9710
_cell_volume 3275.52(12)
_computing_cell_refinement 'CrysAlisPro 1.171.39.46 (Rigaku OD, 2018)'
_computing_data_collection 'CrysAlisPro 1.171.39.46 (Rigaku OD, 2018)'
_computing_data_reduction 'CrysAlisPro 1.171.39.46 (Rigaku OD, 2018)'
_computing_molecular_graphics 'Olex2 (Dolomanov et al., 2009)'
_computing_publication_material 'Olex2 (Dolomanov et al., 2009)'
_computing_structure_refinement 'ShelXL (Sheldrick, 2015)'
_computing_structure_solution 'ShelXT (Sheldrick, 2015)'
_diffrn_ambient_temperature 150(2)
_diffrn_detector 'CCD plate'
_diffrn_measured_fraction_theta_full 0.998
_diffrn_measured_fraction_theta_max 0.998
_diffrn_measurement_details
;
List of Runs (angles in degrees, time in seconds):

  # Type    Start    End  Width  t~exp~   \w     \q     \k     \f   Frames
#--------------------------------------------------------------------------
  1  \w   -110.00  30.00   0.50    8.00    --  -20.00   0.00 -36.00  280
  2  \w    -59.00   2.50   0.50    8.00    --  -20.00  72.00-180.00  123
  3  \w    -36.00  -6.00   0.50    8.00    --  -20.00  72.00 108.00   60
  4  \w    -32.00  -1.00   0.50    8.00    --  -20.00 -72.00-180.00   62
  5  \w   -110.00 -61.50   0.50    8.00    --  -20.00   0.00-108.00   97
;
_diffrn_measurement_device 'abstract diffractometer'
_diffrn_measurement_device_type 'dtrek-CrysAlisPro-abstract goniometer imported rigaku-d*trek images'
_diffrn_measurement_method '\w scans'
_diffrn_orient_matrix_type 'CrysAlisPro convention (1999,Acta A55,543-557)'
_diffrn_orient_matrix_UB_11 -0.0208530000
_diffrn_orient_matrix_UB_12 -0.0415793000
_diffrn_orient_matrix_UB_13 -0.0052444000
_diffrn_orient_matrix_UB_21 -0.0282484000
_diffrn_orient_matrix_UB_22 0.0102345000
_diffrn_orient_matrix_UB_23 -0.0317161000
_diffrn_orient_matrix_UB_31 0.0641192000
_diffrn_orient_matrix_UB_32 -0.0090390000
_diffrn_orient_matrix_UB_33 -0.0117502000
_diffrn_radiation_monochromator graphite
_diffrn_radiation_probe x-ray
_diffrn_radiation_type MoK\a
_diffrn_radiation_wavelength 0.71073
_diffrn_reflns_av_R_equivalents 0.0455
_diffrn_reflns_av_unetI/netI 0.0502
_diffrn_reflns_Laue_measured_fraction_full 0.998
_diffrn_reflns_Laue_measured_fraction_max 0.998
_diffrn_reflns_limit_h_max 11
_diffrn_reflns_limit_h_min -11
_diffrn_reflns_limit_k_max 19
_diffrn_reflns_limit_k_min -11
_diffrn_reflns_limit_l_max 24
_diffrn_reflns_limit_l_min -24
_diffrn_reflns_number 18744
_diffrn_reflns_point_group_measured_fraction_full 0.998
_diffrn_reflns_point_group_measured_fraction_max 0.998
_diffrn_reflns_theta_full 25.0
_diffrn_reflns_theta_max 25.0
_diffrn_reflns_theta_min 1.966
_diffrn_source 'fine-focus sealed X-ray tube'
_diffrn_source_type 'Enhance (Mo) X-ray Source'
_exptl_absorpt_coefficient_mu 4.123
_exptl_absorpt_correction_T_max 1.00000
_exptl_absorpt_correction_T_min 0.64094
_exptl_absorpt_correction_type multi-scan
_exptl_absorpt_process_details
;
CrysAlisPro 1.171.39.46 (Rigaku Oxford Diffraction, 2018)
Empirical absorption correction using spherical harmonics,
 implemented in SCALE3 ABSPACK scaling algorithm.
;
_exptl_crystal_colour brown
_exptl_crystal_colour_primary brown
_exptl_crystal_density_diffrn 1.889
_exptl_crystal_description block
_exptl_crystal_F_000 1832
_exptl_crystal_size_max 0.39
_exptl_crystal_size_mid 0.067
_exptl_crystal_size_min 0.023
_refine_diff_density_max 0.798
_refine_diff_density_min -0.868
_refine_diff_density_rms 0.250
_refine_ls_extinction_method none
_refine_ls_goodness_of_fit_ref 1.155
_refine_ls_hydrogen_treatment constr
_refine_ls_matrix_type full
_refine_ls_number_parameters 478
_refine_ls_number_reflns 5769
_refine_ls_number_restraints 0
_refine_ls_restrained_S_all 1.155
_refine_ls_R_factor_all 0.0426
_refine_ls_R_factor_gt 0.0327
_refine_ls_shift/su_max 0.001
_refine_ls_shift/su_mean 0.000
_refine_ls_structure_factor_coef Fsqd
_refine_ls_weighting_details 'w=1/[\s^2^(Fo^2^)+(0.0479P)^2^+4.3957P] where P=(Fo^2^+2Fc^2^)/3'
_refine_ls_weighting_scheme calc
_refine_ls_wR_factor_gt 0.0760
_refine_ls_wR_factor_ref 0.1039
_reflns_Friedel_coverage 0.000
_reflns_number_gt 4981
_reflns_number_total 5769
_reflns_threshold_expression 'I > 2\s(I)'
_cod_data_source_file d1dt00282a2.cif
_cod_data_source_block '[4](ClO4)2'
_cod_depositor_comments 'Adding full bibliography for 7706729--7706732.cif.'
_cod_original_cell_volume 3275.52(13)
_cod_database_code 7706730
_shelx_shelxl_version_number 2017/1
_shelx_space_group_comment
;
The symmetry employed for this shelxl refinement is uniquely defined
by the following loop, which should always be used as a source of
symmetry information in preference to the above space-group names.
They are only intended as comments.
;
_shelx_estimated_absorpt_t_max 0.911
_shelx_estimated_absorpt_t_min 0.296
_reflns_odcompleteness_completeness 90.92
_reflns_odcompleteness_iscentric 1
_reflns_odcompleteness_theta 30.97
_olex2_refinement_description
;
1. Fixed Uiso
 At 1.2 times of:
  All C(H) groups, All N(H) groups
2.a Aromatic/amide H refined with riding coordinates:
 N1(H1), N2(H2), C5(H5), C4(H4), C20(H20), C27(H27), C28(H28), C23(H23),
 C30(H30), C25(H25), C6(H6), C24(H24), C35(H35), C33(H33), C11(H11), C18(H18),
 C19(H19), C29(H29), C26(H26), C13(H13), C34(H34), C36(H36), C17(H17), C12(H12),
  C8(H8), C9(H9)
;
_olex2_submission_special_instructions 'No special instructions were received'
_oxdiff_exptl_absorpt_empirical_details
;
Empirical correction (ABSPACK) includes:
- Absorption correction using spherical harmonics
- Frame scaling
- Detector area scaling
;
_oxdiff_exptl_absorpt_empirical_full_max 1.425
_oxdiff_exptl_absorpt_empirical_full_min 0.829

loop_
_space_group_symop_operation_xyz
'x, y, z'
'-x+1/2, y+1/2, -z+1/2'
'-x, -y, -z'
'x-1/2, -y-1/2, z-1/2'

loop_
_atom_site_label
_atom_site_type_symbol
_atom_site_fract_x
_atom_site_fract_y
_atom_site_fract_z
_atom_site_U_iso_or_equiv
_atom_site_adp_type
_atom_site_occupancy
_atom_site_site_symmetry_order
_atom_site_calc_flag
_atom_site_refinement_flags_posn
_atom_site_refinement_flags_adp
_atom_site_refinement_flags_occupancy
_atom_site_disorder_assembly
_atom_site_disorder_group
Os1 Os 0.61338(2) 0.32125(2) 0.63179(2) 0.01790(10) Uani 1 1 d . . . . .
Cl1 Cl 1.03264(14) 0.27010(10) 0.51946(7) 0.0249(3) Uani 1 1 d . . . . .
Cl2 Cl 0.34003(16) 0.14223(12) 0.76289(7) 0.0304(4) Uani 1 1 d . . . . .
O3 O 1.1387(4) 0.2735(3) 0.4766(2) 0.0340(11) Uani 1 1 d . . . . .
N1 N 0.4773(5) 0.2285(3) 0.6166(2) 0.0205(11) Uani 1 1 d . . . . .
H1 H 0.425570 0.213913 0.646942 0.025 Uiso 1 1 calc R . . . .
O1 O 1.0924(4) 0.2781(3) 0.5852(2) 0.0361(12) Uani 1 1 d . . . . .
O2 O 0.9366(5) 0.3368(3) 0.5049(3) 0.0397(13) Uani 1 1 d . . . . .
O4 O 0.9592(5) 0.1931(3) 0.5114(3) 0.0398(13) Uani 1 1 d . . . . .
N5 N 0.5719(5) 0.3496(3) 0.7253(2) 0.0218(11) Uani 1 1 d . . . . .
O7 O 0.3332(5) 0.1608(3) 0.8296(2) 0.0437(14) Uani 1 1 d . . . . .
O6 O 0.2820(5) 0.2094(3) 0.7232(2) 0.0397(12) Uani 1 1 d . . . . .
O8 O 0.2620(5) 0.0686(3) 0.7479(3) 0.0508(15) Uani 1 1 d . . . . .
N6 N 0.7574(5) 0.2510(3) 0.6870(2) 0.0209(11) Uani 1 1 d . . . . .
O5 O 0.4810(5) 0.1301(4) 0.7503(2) 0.0461(14) Uani 1 1 d . . . . .
N2 N 0.6475(4) 0.2760(3) 0.5446(2) 0.0176(11) Uani 1 1 d . . . . .
H2 H 0.715996 0.294952 0.524374 0.021 Uiso 1 1 calc R . . . .
N4 N 0.4826(5) 0.4111(3) 0.5927(2) 0.0222(12) Uani 1 1 d . . . . .
C5 C 0.6614(7) 0.1717(4) 0.3505(3) 0.0302(16) Uani 1 1 d . . . . .
H5 H 0.721885 0.191203 0.320907 0.036 Uiso 1 1 calc R . . . .
C2 C 0.5664(6) 0.2180(4) 0.5183(3) 0.0188(13) Uani 1 1 d . . . . .
C1 C 0.4668(6) 0.1901(4) 0.5610(3) 0.0189(13) Uani 1 1 d . . . . .
C4 C 0.6610(6) 0.2098(4) 0.4111(3) 0.0250(14) Uani 1 1 d . . . . .
H4 H 0.721165 0.254676 0.422531 0.030 Uiso 1 1 calc R . . . .
C20 C 0.7608(6) 0.5660(4) 0.6021(3) 0.0300(15) Uani 1 1 d . . . . .
H20 H 0.716928 0.615148 0.585757 0.036 Uiso 1 1 calc R . . . .
C3 C 0.5709(6) 0.1808(4) 0.4545(3) 0.0219(14) Uani 1 1 d . . . . .
C14 C 0.3710(5) 0.1239(4) 0.5408(3) 0.0220(14) Uani 1 1 d . . . . .
N3 N 0.7437(5) 0.4236(3) 0.6308(2) 0.0232(12) Uani 1 1 d . . . . .
C27 C 0.4722(6) 0.4011(4) 0.7417(3) 0.0271(15) Uani 1 1 d . . . . .
H27 H 0.416050 0.428383 0.708290 0.033 Uiso 1 1 calc R . . . .
C15 C 0.3804(6) 0.0863(4) 0.4790(3) 0.0224(13) Uani 1 1 d . . . . .
C28 C 0.4485(6) 0.4156(5) 0.8048(3) 0.0321(16) Uani 1 1 d . . . . .
H28 H 0.379316 0.453562 0.814500 0.038 Uiso 1 1 calc R . . . .
C23 C 0.4485(6) 0.5569(4) 0.5746(3) 0.0289(15) Uani 1 1 d . . . . .
H23 H 0.484667 0.611311 0.574801 0.035 Uiso 1 1 calc R . . . .
C30 C 0.6287(7) 0.3222(4) 0.8378(3) 0.0294(16) Uani 1 1 d . . . . .
H30 H 0.683983 0.293617 0.870790 0.035 Uiso 1 1 calc R . . . .
C25 C 0.2584(6) 0.4640(5) 0.5562(3) 0.0318(16) Uani 1 1 d . . . . .
H25 H 0.163779 0.453821 0.543147 0.038 Uiso 1 1 calc R . . . .
C31 C 0.6517(6) 0.3110(4) 0.7738(3) 0.0234(14) Uani 1 1 d . . . . .
C16 C 0.4793(6) 0.1151(4) 0.4367(3) 0.0220(13) Uani 1 1 d . . . . .
C6 C 0.5754(6) 0.1066(5) 0.3336(3) 0.0316(16) Uani 1 1 d . . . . .
H6 H 0.578450 0.081160 0.292706 0.038 Uiso 1 1 calc R . . . .
C24 C 0.3080(7) 0.5425(5) 0.5576(3) 0.0336(17) Uani 1 1 d . . . . .
H24 H 0.247411 0.587457 0.546989 0.040 Uiso 1 1 calc R . . . .
C35 C 0.9542(6) 0.1635(4) 0.7021(3) 0.0299(16) Uani 1 1 d . . . . .
H35 H 1.020564 0.130109 0.684042 0.036 Uiso 1 1 calc R . . . .
C33 C 0.8590(6) 0.2196(4) 0.7926(3) 0.0298(16) Uani 1 1 d . . . . .
H33 H 0.860275 0.226078 0.838040 0.036 Uiso 1 1 calc R . . . .
C11 C 0.1930(6) -0.0056(4) 0.5003(3) 0.0333(16) Uani 1 1 d . . . . .
H11 H 0.133847 -0.050542 0.487620 0.040 Uiso 1 1 calc R . . . .
C18 C 0.9610(6) 0.4914(5) 0.6415(3) 0.0295(16) Uani 1 1 d . . . . .
H18 H 1.057552 0.489090 0.653414 0.035 Uiso 1 1 calc R . . . .
C19 C 0.9009(7) 0.5645(5) 0.6187(3) 0.0321(16) Uani 1 1 d . . . . .
H19 H 0.955184 0.612560 0.614638 0.039 Uiso 1 1 calc R . . . .
C32 C 0.7590(6) 0.2577(4) 0.7520(3) 0.0227(14) Uani 1 1 d . . . . .
C29 C 0.5266(6) 0.3742(5) 0.8538(3) 0.0300(16) Uani 1 1 d . . . . .
H29 H 0.509919 0.381739 0.897615 0.036 Uiso 1 1 calc R . . . .
C26 C 0.3459(6) 0.3996(4) 0.5737(3) 0.0263(15) Uani 1 1 d . . . . .
H26 H 0.309903 0.345070 0.572601 0.032 Uiso 1 1 calc R . . . .
C13 C 0.2706(6) 0.0977(4) 0.5787(3) 0.0278(15) Uani 1 1 d . . . . .
H13 H 0.261686 0.123792 0.618917 0.033 Uiso 1 1 calc R . . . .
C34 C 0.9571(7) 0.1721(5) 0.7676(3) 0.0343(17) Uani 1 1 d . . . . .
H34 H 1.026405 0.145435 0.795466 0.041 Uiso 1 1 calc R . . . .
C36 C 0.8541(6) 0.2038(4) 0.6631(3) 0.0242(14) Uani 1 1 d . . . . .
H36 H 0.852757 0.198214 0.617588 0.029 Uiso 1 1 calc R . . . .
C22 C 0.5340(6) 0.4901(4) 0.5914(3) 0.0237(14) Uani 1 1 d . . . . .
C10 C 0.2911(6) 0.0203(4) 0.4589(3) 0.0305(16) Uani 1 1 d . . . . .
C21 C 0.6846(6) 0.4954(4) 0.6094(3) 0.0232(14) Uani 1 1 d . . . . .
C17 C 0.8824(6) 0.4230(4) 0.6468(3) 0.0239(14) Uani 1 1 d . . . . .
H17 H 0.925640 0.373250 0.662077 0.029 Uiso 1 1 calc R . . . .
C12 C 0.1815(6) 0.0324(5) 0.5577(3) 0.0324(16) Uani 1 1 d . . . . .
H12 H 0.112846 0.014739 0.583963 0.039 Uiso 1 1 calc R . . . .
C8 C 0.3926(7) 0.0088(5) 0.3575(4) 0.0408(19) Uani 1 1 d . . . . .
H8 H 0.397492 -0.017936 0.317231 0.049 Uiso 1 1 calc R . . . .
C7 C 0.4827(6) 0.0767(4) 0.3757(3) 0.0286(15) Uani 1 1 d . . . . .
C9 C 0.3017(7) -0.0170(5) 0.3973(3) 0.0383(18) Uani 1 1 d . . . . .
H9 H 0.242196 -0.061597 0.384073 0.046 Uiso 1 1 calc R . . . .

loop_
_atom_site_aniso_label
_atom_site_aniso_U_11
_atom_site_aniso_U_22
_atom_site_aniso_U_33
_atom_site_aniso_U_23
_atom_site_aniso_U_13
_atom_site_aniso_U_12
Os1 0.01714(15) 0.01860(17) 0.01789(15) -0.00119(10) 0.00138(9) -0.00353(10)
Cl1 0.0212(7) 0.0257(9) 0.0274(8) 0.0025(7) 0.0005(6) -0.0031(7)
Cl2 0.0321(8) 0.0336(10) 0.0255(8) 0.0004(7) 0.0036(6) 0.0051(8)
O3 0.033(2) 0.039(3) 0.031(3) -0.001(2) 0.006(2) 0.000(2)
N1 0.021(2) 0.023(3) 0.019(3) 0.001(2) 0.005(2) -0.007(2)
O1 0.033(2) 0.046(3) 0.028(2) 0.003(2) -0.004(2) -0.009(2)
O2 0.028(2) 0.036(3) 0.055(3) 0.004(3) 0.001(2) 0.008(2)
O4 0.042(3) 0.029(3) 0.048(3) -0.002(2) 0.002(2) -0.015(2)
N5 0.020(2) 0.023(3) 0.022(3) -0.003(2) 0.001(2) -0.003(2)
O7 0.047(3) 0.061(4) 0.024(3) 0.000(3) 0.005(2) 0.019(3)
O6 0.048(3) 0.038(3) 0.034(3) 0.009(2) 0.005(2) 0.011(3)
O8 0.056(3) 0.034(4) 0.059(4) -0.001(3) -0.007(3) -0.008(3)
N6 0.020(2) 0.020(3) 0.023(3) 0.000(2) 0.003(2) -0.004(2)
O5 0.035(3) 0.063(4) 0.042(3) 0.008(3) 0.015(2) 0.017(3)
N2 0.015(2) 0.017(3) 0.021(3) 0.002(2) 0.0025(19) -0.005(2)
N4 0.022(2) 0.028(3) 0.017(2) 0.000(2) 0.002(2) 0.005(2)
C5 0.034(4) 0.037(5) 0.021(3) -0.002(3) 0.009(3) 0.006(3)
C2 0.020(3) 0.017(3) 0.020(3) 0.004(3) -0.002(2) -0.001(3)
C1 0.017(3) 0.014(3) 0.025(3) 0.004(3) 0.000(2) -0.002(2)
C4 0.026(3) 0.021(4) 0.029(3) 0.001(3) 0.006(3) 0.002(3)
C20 0.036(4) 0.021(4) 0.033(4) 0.000(3) 0.005(3) -0.006(3)
C3 0.021(3) 0.022(4) 0.021(3) -0.001(3) -0.002(2) 0.001(3)
C14 0.016(3) 0.018(4) 0.030(3) 0.006(3) -0.004(2) 0.003(3)
N3 0.026(3) 0.028(3) 0.016(2) -0.002(2) 0.004(2) -0.008(2)
C27 0.026(3) 0.029(4) 0.026(3) -0.005(3) 0.001(3) 0.002(3)
C15 0.022(3) 0.013(3) 0.032(3) 0.001(3) -0.003(3) 0.000(3)
C28 0.030(3) 0.037(5) 0.032(4) -0.006(3) 0.012(3) 0.005(3)
C23 0.041(4) 0.018(4) 0.027(3) 0.000(3) 0.001(3) 0.000(3)
C30 0.036(4) 0.030(4) 0.021(3) 0.004(3) 0.000(3) 0.002(3)
C25 0.026(3) 0.037(5) 0.031(4) 0.000(3) -0.003(3) 0.003(3)
C31 0.026(3) 0.023(4) 0.020(3) -0.002(3) 0.001(3) -0.006(3)
C16 0.021(3) 0.018(3) 0.027(3) 0.000(3) -0.001(2) 0.005(3)
C6 0.037(4) 0.034(4) 0.023(3) -0.011(3) 0.000(3) 0.004(3)
C24 0.035(4) 0.034(4) 0.031(4) 0.006(3) 0.001(3) 0.012(3)
C35 0.025(3) 0.029(4) 0.036(4) 0.000(3) 0.005(3) 0.003(3)
C33 0.033(3) 0.031(4) 0.025(3) 0.002(3) -0.001(3) 0.000(3)
C11 0.028(3) 0.018(4) 0.051(4) 0.009(3) -0.010(3) -0.006(3)
C18 0.020(3) 0.036(5) 0.032(4) -0.008(3) 0.003(3) -0.014(3)
C19 0.036(4) 0.029(4) 0.031(4) -0.002(3) 0.002(3) -0.017(3)
C32 0.023(3) 0.023(4) 0.022(3) -0.001(3) -0.002(2) -0.005(3)
C29 0.038(4) 0.034(4) 0.019(3) -0.001(3) 0.008(3) -0.002(3)
C26 0.024(3) 0.029(4) 0.025(3) -0.005(3) -0.001(3) -0.006(3)
C13 0.030(3) 0.024(4) 0.028(3) 0.011(3) -0.004(3) -0.006(3)
C34 0.029(3) 0.040(5) 0.033(4) 0.006(3) -0.002(3) 0.007(3)
C36 0.022(3) 0.023(4) 0.027(3) -0.001(3) 0.001(3) -0.004(3)
C22 0.031(3) 0.024(4) 0.017(3) 0.002(3) 0.004(2) -0.003(3)
C10 0.027(3) 0.018(4) 0.045(4) 0.003(3) -0.006(3) -0.002(3)
C21 0.027(3) 0.023(4) 0.020(3) 0.000(3) 0.003(2) -0.003(3)
C17 0.020(3) 0.026(4) 0.025(3) -0.004(3) 0.000(2) -0.004(3)
C12 0.025(3) 0.032(4) 0.039(4) 0.013(3) -0.004(3) -0.011(3)
C8 0.041(4) 0.041(5) 0.039(4) -0.026(4) -0.002(3) 0.000(4)
C7 0.029(3) 0.023(4) 0.032(4) -0.008(3) -0.003(3) 0.005(3)
C9 0.040(4) 0.025(4) 0.047(4) -0.013(4) -0.009(3) -0.002(3)

loop_
_atom_type_symbol
_atom_type_description
_atom_type_scat_dispersion_real
_atom_type_scat_dispersion_imag
_atom_type_scat_source
C C 0.0033 0.0016 'International Tables Vol C Tables 4.2.6.8 and 6.1.1.4'
H H 0.0000 0.0000 'International Tables Vol C Tables 4.2.6.8 and 6.1.1.4'
Cl Cl 0.1484 0.1585 'International Tables Vol C Tables 4.2.6.8 and 6.1.1.4'
N N 0.0061 0.0033 'International Tables Vol C Tables 4.2.6.8 and 6.1.1.4'
O O 0.0106 0.0060 'International Tables Vol C Tables 4.2.6.8 and 6.1.1.4'
Os Os -1.2165 7.6030 'International Tables Vol C Tables 4.2.6.8 and 6.1.1.4'

loop_
_geom_angle_atom_site_label_1
_geom_angle_atom_site_label_2
_geom_angle_atom_site_label_3
_geom_angle
_geom_angle_site_symmetry_1
_geom_angle_site_symmetry_3
_geom_angle_publ_flag
N1 Os1 N5 97.13(19) . . ?
N1 Os1 N6 94.4(2) . . ?
N1 Os1 N2 75.72(19) . . ?
N1 Os1 N4 95.4(2) . . ?
N1 Os1 N3 169.91(19) . . ?
N5 Os1 N3 90.59(19) . . ?
N6 Os1 N5 77.67(19) . . ?
N6 Os1 N3 93.6(2) . . ?
N2 Os1 N5 171.3(2) . . ?
N2 Os1 N6 97.79(19) . . ?
N2 Os1 N4 93.05(19) . . ?
N2 Os1 N3 97.08(18) . . ?
N4 Os1 N5 92.48(19) . . ?
N4 Os1 N6 166.9(2) . . ?
N4 Os1 N3 77.7(2) . . ?
O3 Cl1 O1 109.9(3) . . ?
O3 Cl1 O2 109.5(3) . . ?
O3 Cl1 O4 110.0(3) . . ?
O1 Cl1 O2 108.9(3) . . ?
O1 Cl1 O4 109.8(3) . . ?
O4 Cl1 O2 108.7(3) . . ?
O7 Cl2 O6 110.0(3) . . ?
O7 Cl2 O8 108.1(3) . . ?
O7 Cl2 O5 110.2(3) . . ?
O8 Cl2 O6 109.5(3) . . ?
O8 Cl2 O5 110.1(3) . . ?
O5 Cl2 O6 108.9(3) . . ?
C1 N1 Os1 119.1(4) . . ?
C27 N5 Os1 125.9(4) . . ?
C27 N5 C31 117.9(5) . . ?
C31 N5 Os1 116.2(4) . . ?
C32 N6 Os1 116.7(4) . . ?
C36 N6 Os1 124.7(4) . . ?
C36 N6 C32 118.5(5) . . ?
C2 N2 Os1 119.2(4) . . ?
C26 N4 Os1 124.7(5) . . ?
C26 N4 C22 117.9(6) . . ?
C22 N4 Os1 117.1(4) . . ?
C6 C5 C4 120.7(6) . . ?
N2 C2 C1 112.3(5) . . ?
N2 C2 C3 126.9(5) . . ?
C1 C2 C3 120.7(5) . . ?
N1 C1 C2 113.3(5) . . ?
N1 C1 C14 126.6(5) . . ?
C2 C1 C14 120.1(5) . . ?
C5 C4 C3 119.4(6) . . ?
C19 C20 C21 119.3(7) . . ?
C4 C3 C2 121.7(6) . . ?
C4 C3 C16 120.1(6) . . ?
C16 C3 C2 118.1(5) . . ?
C15 C14 C1 118.3(5) . . ?
C13 C14 C1 122.1(6) . . ?
C13 C14 C15 119.6(6) . . ?
C21 N3 Os1 116.5(4) . . ?
C21 N3 C17 117.9(5) . . ?
C17 N3 Os1 125.6(5) . . ?
N5 C27 C28 122.8(6) . . ?
C14 C15 C16 121.0(6) . . ?
C10 C15 C14 119.5(6) . . ?
C10 C15 C16 119.5(6) . . ?
C27 C28 C29 119.2(6) . . ?
C22 C23 C24 118.8(6) . . ?
C29 C30 C31 120.5(6) . . ?
C24 C25 C26 119.7(6) . . ?
N5 C31 C30 121.1(6) . . ?
N5 C31 C32 114.5(5) . . ?
C30 C31 C32 124.4(6) . . ?
C3 C16 C15 121.7(6) . . ?
C3 C16 C7 119.6(6) . . ?
C7 C16 C15 118.7(6) . . ?
C5 C6 C7 121.4(6) . . ?
C25 C24 C23 119.9(7) . . ?
C34 C35 C36 118.9(6) . . ?
C32 C33 C34 119.9(6) . . ?
C12 C11 C10 121.5(6) . . ?
C17 C18 C19 120.2(6) . . ?
C20 C19 C18 118.5(6) . . ?
N6 C32 C31 114.8(5) . . ?
N6 C32 C33 121.0(6) . . ?
C33 C32 C31 124.2(6) . . ?
C30 C29 C28 118.5(6) . . ?
N4 C26 C25 122.4(6) . . ?
C14 C13 C12 120.2(6) . . ?
C35 C34 C33 119.5(6) . . ?
N6 C36 C35 122.2(6) . . ?
N4 C22 C23 121.3(5) . . ?
N4 C22 C21 113.8(6) . . ?
C23 C22 C21 125.0(6) . . ?
C15 C10 C9 119.0(6) . . ?
C11 C10 C15 118.6(6) . . ?
C11 C10 C9 122.4(6) . . ?
C20 C21 C22 123.5(6) . . ?
N3 C21 C20 122.1(6) . . ?
N3 C21 C22 114.3(6) . . ?
C18 C17 N3 122.0(6) . . ?
C11 C12 C13 120.6(6) . . ?
C9 C8 C7 120.2(6) . . ?
C16 C7 C8 120.2(6) . . ?
C6 C7 C16 118.7(6) . . ?
C6 C7 C8 121.1(6) . . ?
C8 C9 C10 122.3(7) . . ?

loop_
_geom_bond_atom_site_label_1
_geom_bond_atom_site_label_2
_geom_bond_distance
_geom_bond_site_symmetry_2
_geom_bond_publ_flag
Os1 N1 2.008(5) . ?
Os1 N5 2.080(5) . ?
Os1 N6 2.065(5) . ?
Os1 N2 2.018(5) . ?
Os1 N4 2.049(5) . ?
Os1 N3 2.092(5) . ?
Cl1 O3 1.435(4) . ?
Cl1 O1 1.438(5) . ?
Cl1 O2 1.442(5) . ?
Cl1 O4 1.440(5) . ?
Cl2 O7 1.428(5) . ?
Cl2 O6 1.446(5) . ?
Cl2 O8 1.432(5) . ?
Cl2 O5 1.439(4) . ?
N1 C1 1.310(8) . ?
N5 C27 1.352(8) . ?
N5 C31 1.362(8) . ?
N6 C32 1.358(7) . ?
N6 C36 1.349(8) . ?
N2 C2 1.312(7) . ?
N4 C26 1.365(7) . ?
N4 C22 1.377(8) . ?
C5 C4 1.404(9) . ?
C5 C6 1.371(9) . ?
C2 C1 1.454(8) . ?
C2 C3 1.463(8) . ?
C1 C14 1.456(8) . ?
C4 C3 1.405(8) . ?
C20 C19 1.376(9) . ?
C20 C21 1.382(9) . ?
C3 C16 1.416(9) . ?
C14 C15 1.436(9) . ?
C14 C13 1.386(8) . ?
N3 C21 1.354(8) . ?
N3 C17 1.360(7) . ?
C27 C28 1.377(8) . ?
C15 C16 1.448(8) . ?
C15 C10 1.415(9) . ?
C28 C29 1.384(9) . ?
C23 C24 1.400(9) . ?
C23 C22 1.389(9) . ?
C30 C31 1.386(9) . ?
C30 C29 1.372(9) . ?
C25 C24 1.359(10) . ?
C25 C26 1.375(9) . ?
C31 C32 1.464(9) . ?
C16 C7 1.419(9) . ?
C6 C7 1.407(9) . ?
C35 C34 1.367(9) . ?
C35 C36 1.372(9) . ?
C33 C32 1.371(8) . ?
C33 C34 1.372(9) . ?
C11 C10 1.414(9) . ?
C11 C12 1.360(10) . ?
C18 C19 1.384(10) . ?
C18 C17 1.359(9) . ?
C13 C12 1.411(9) . ?
C22 C21 1.481(8) . ?
C10 C9 1.432(10) . ?
C8 C7 1.434(10) . ?
C8 C9 1.340(10) . ?
